data_7040857
loop_
_publ_author_name
'Wang, Hui-Sheng'
'Yang, Feng-Jun'
'Long, Qiao-Qiao'
'Huang, Zhi-Yong'
'Chen, Wei'
'Pan, Zhi-Quan'
'Song, You'

_publ_section_title
;
 Two unprecedented decanuclear heterometallic [MnMnLn] (Ln = Dy, Tb)
 complexes displaying relaxation of magnetization.
;
_journal_issue 45
_journal_name_full 'Dalton transactions (Cambridge, England : 2003)'
_journal_page_first 18221
_journal_page_last 18228
_journal_paper_doi 10.1039/c6dt02945k
_journal_volume 45
_journal_year 2016
_chemical_formula_sum 'C92 H126 Dy2 Mn8 N18 O38'
_chemical_formula_weight 2856.62
_space_group_crystal_system monoclinic
_space_group_IT_number 15
_space_group_name_Hall '-C 2yc'
_space_group_name_H-M_alt 'C 1 2/c 1'
_symmetry_space_group_name_Hall '-C 2yc'
_symmetry_space_group_name_H-M 'C 1 2/c 1'
_atom_sites_solution_hydrogens mixed
_audit_creation_method SHELXL-2014/7
_audit_update_record
;
2016-08-29 deposited with the CCDC.
2016-10-11 downloaded from the CCDC.
;
_cell_angle_alpha 90
_cell_angle_beta 94.4780(10)
_cell_angle_gamma 90
_cell_formula_units_Z 4
_cell_length_a 22.2955(10)
_cell_length_b 14.4552(6)
_cell_length_c 35.1699(16)
_cell_measurement_reflns_used 9628
_cell_measurement_temperature 173(2)
_cell_measurement_theta_max 24.8303
_cell_measurement_theta_min 3.0702
_cell_volume 11300.2(9)
_computing_cell_refinement 'Bruker SMART'
_computing_data_collection 'Bruker SMART'
_computing_data_reduction 'Bruker SAINT'
_computing_molecular_graphics 'Bruker SHELXTL'
_computing_publication_material 'Bruker SHELXTL'
_computing_structure_refinement 'SHELXL-2014/7 (Sheldrick, 2014)'
_computing_structure_solution 'SHELXS-97 (Sheldrick, 1990)'
_diffrn_ambient_temperature 173(2)
_diffrn_measured_fraction_theta_full 0.991
_diffrn_measured_fraction_theta_max 0.991
_diffrn_measurement_device_type 'PHOTON100 CMOS detector'
_diffrn_measurement_method 'omega scan'
_diffrn_radiation_type MoK\a
_diffrn_radiation_wavelength 0.71073
_diffrn_reflns_av_R_equivalents 0.0549
_diffrn_reflns_av_unetI/netI 0.0855
_diffrn_reflns_Laue_measured_fraction_full 0.991
_diffrn_reflns_Laue_measured_fraction_max 0.991
_diffrn_reflns_limit_h_max 21
_diffrn_reflns_limit_h_min -26
_diffrn_reflns_limit_k_max 14
_diffrn_reflns_limit_k_min -17
_diffrn_reflns_limit_l_max 38
_diffrn_reflns_limit_l_min -41
_diffrn_reflns_number 32988
_diffrn_reflns_point_group_measured_fraction_full 0.991
_diffrn_reflns_point_group_measured_fraction_max 0.991
_diffrn_reflns_theta_full 25.000
_diffrn_reflns_theta_max 25.000
_diffrn_reflns_theta_min 3.049
_exptl_absorpt_coefficient_mu 2.254
_exptl_absorpt_correction_T_max 0.7452
_exptl_absorpt_correction_T_min 0.6416
_exptl_absorpt_correction_type multi-scan
_exptl_absorpt_process_details 'SADABS (Bruker, 2012)'
_exptl_crystal_colour 'dark red'
_exptl_crystal_density_diffrn 1.679
_exptl_crystal_description rodlike
_exptl_crystal_F_000 5760
_exptl_crystal_size_max 0.26
_exptl_crystal_size_mid 0.21
_exptl_crystal_size_min 0.11
_refine_diff_density_max 1.042
_refine_diff_density_min -0.716
_refine_diff_density_rms 0.125
_refine_ls_extinction_method none
_refine_ls_goodness_of_fit_ref 1.005
_refine_ls_hydrogen_treatment constr
_refine_ls_matrix_type full
_refine_ls_number_parameters 723
_refine_ls_number_reflns 9857
_refine_ls_number_restraints 42
_refine_ls_restrained_S_all 1.023
_refine_ls_R_factor_all 0.0820
_refine_ls_R_factor_gt 0.0427
_refine_ls_shift/su_max 0.001
_refine_ls_shift/su_mean 0.000
_refine_ls_structure_factor_coef Fsqd
_refine_ls_weighting_details 'w=1/[\s^2^(Fo^2^)+(0.0384P)^2^] where P=(Fo^2^+2Fc^2^)/3'
_refine_ls_weighting_scheme calc
_refine_ls_wR_factor_gt 0.0764
_refine_ls_wR_factor_ref 0.0839
_reflns_Friedel_coverage 0.000
_reflns_number_gt 6888
_reflns_number_total 9857
_reflns_threshold_expression 'I > 2\s(I)'
_cod_data_source_file c6dt02945k2.cif
_cod_data_source_block 1
_cod_depositor_comments 'Adding full bibliography for 7040857--7040858.cif.'
_cod_database_code 7040857
_shelx_shelxl_version_number 2014/7
_shelx_space_group_comment
;
The symmetry employed for this shelxl refinement is uniquely defined
by the following loop, which should always be used as a source of
symmetry information in preference to the above space-group names.
They are only intended as comments.
;

loop_
_space_group_symop_operation_xyz
'x, y, z'
'-x, y, -z+1/2'
'x+1/2, y+1/2, z'
'-x+1/2, y+1/2, -z+1/2'
'-x, -y, -z'
'x, -y, z-1/2'
'-x+1/2, -y+1/2, -z'
'x+1/2, -y+1/2, z-1/2'

loop_
_atom_site_label
_atom_site_type_symbol
_atom_site_fract_x
_atom_site_fract_y
_atom_site_fract_z
_atom_site_U_iso_or_equiv
_atom_site_adp_type
_atom_site_occupancy
_atom_site_site_symmetry_order
_atom_site_calc_flag
_atom_site_refinement_flags_posn
_atom_site_refinement_flags_adp
_atom_site_refinement_flags_occupancy
_atom_site_disorder_assembly
_atom_site_disorder_group
C1 C 0.2043(2) 0.9680(4) 0.22590(15) 0.0267(14) Uani 1 1 d . . . . .
H1 H 0.2207 1.0267 0.2203 0.032 Uiso 1 1 calc R U . . .
C2 C 0.2063(2) 0.9394(4) 0.26328(15) 0.0304(15) Uani 1 1 d . . . . .
H2 H 0.2239 0.9775 0.2832 0.037 Uiso 1 1 calc R U . . .
C3 C 0.1824(2) 0.8545(4) 0.27116(15) 0.0293(15) Uani 1 1 d . . . . .
H3 H 0.1833 0.8330 0.2967 0.035 Uiso 1 1 calc R U . . .
C4 C 0.1572(2) 0.8008(4) 0.24155(14) 0.0238(13) Uani 1 1 d . . . . .
H4 H 0.1405 0.7419 0.2465 0.029 Uiso 1 1 calc R U . . .
C5 C 0.1566(2) 0.8340(3) 0.20464(14) 0.0151(12) Uani 1 1 d . . . . .
C6 C 0.1345(2) 0.7788(3) 0.16972(13) 0.0151(12) Uani 1 1 d . . . . .
C7 C 0.0741(2) 0.7351(4) 0.17552(13) 0.0159(12) Uani 1 1 d . . . . .
C8 C 0.0265(2) 0.7886(4) 0.18612(15) 0.0297(14) Uani 1 1 d . . . . .
H8 H 0.0316 0.8532 0.1901 0.036 Uiso 1 1 calc R U . . .
C9 C -0.0281(2) 0.7477(4) 0.19088(16) 0.0364(16) Uani 1 1 d . . . . .
H9 H -0.0612 0.7835 0.1980 0.044 Uiso 1 1 calc R U . . .
C10 C -0.0338(2) 0.6546(4) 0.18521(15) 0.0327(15) Uani 1 1 d . . . . .
H10 H -0.0711 0.6247 0.1882 0.039 Uiso 1 1 calc R U . . .
C11 C 0.0146(2) 0.6047(4) 0.17517(15) 0.0275(14) Uani 1 1 d . . . . .
H11 H 0.0102 0.5397 0.1719 0.033 Uiso 1 1 calc R U . . .
C12 C 0.0936(2) 0.3822(4) 0.10911(15) 0.0247(13) Uani 1 1 d . . . . .
H12 H 0.1007 0.3549 0.1336 0.030 Uiso 1 1 calc R U . . .
C13 C 0.0687(2) 0.3285(4) 0.07977(16) 0.0283(14) Uani 1 1 d . . . . .
H13 H 0.0593 0.2653 0.0838 0.034 Uiso 1 1 calc R U . . .
C14 C 0.0579(2) 0.3681(4) 0.04488(16) 0.0280(14) Uani 1 1 d . . . . .
H14 H 0.0399 0.3332 0.0241 0.034 Uiso 1 1 calc R U . . .
C15 C 0.0732(2) 0.4590(4) 0.03997(14) 0.0200(13) Uani 1 1 d . . . . .
H15 H 0.0659 0.4878 0.0158 0.024 Uiso 1 1 calc R U . . .
C16 C 0.0994(2) 0.5083(3) 0.07065(14) 0.0167(12) Uani 1 1 d . . . . .
C17 C 0.1223(2) 0.6064(3) 0.06509(13) 0.0139(12) Uani 1 1 d . . . . .
C18 C 0.0708(2) 0.6742(3) 0.05427(13) 0.0133(12) Uani 1 1 d . . . . .
C19 C 0.0146(2) 0.6657(4) 0.06854(14) 0.0252(14) Uani 1 1 d . . . . .
H19 H 0.0064 0.6155 0.0848 0.030 Uiso 1 1 calc R U . . .
C20 C -0.0287(2) 0.7302(4) 0.05900(16) 0.0305(15) Uani 1 1 d . . . . .
H20 H -0.0674 0.7256 0.0684 0.037 Uiso 1 1 calc R U . . .
C22 C -0.0150(2) 0.8020(4) 0.03537(15) 0.0270(14) Uani 1 1 d . . . . .
H22 H -0.0443 0.8478 0.0281 0.032 Uiso 1 1 calc R U . . .
C23 C 0.0409(2) 0.8062(4) 0.02266(14) 0.0203(13) Uani 1 1 d . . . . .
H23 H 0.0498 0.8563 0.0066 0.024 Uiso 1 1 calc R U . . .
C24 C 0.1330(3) 0.4887(5) 0.22506(18) 0.0349(16) Uani 1 1 d . . . . .
C25 C 0.1036(4) 0.4372(5) 0.25662(18) 0.069(2) Uani 1 1 d . . . . .
H25A H 0.1340 0.4229 0.2774 0.104 Uiso 1 1 calc R U . . .
H25B H 0.0857 0.3796 0.2464 0.104 Uiso 1 1 calc R U . . .
H25C H 0.0721 0.4761 0.2663 0.104 Uiso 1 1 calc R U . . .
C26 C 0.2843(2) 0.5721(4) 0.13895(14) 0.0173(13) Uani 1 1 d . . . . .
C27 C 0.3465(2) 0.5302(4) 0.14139(16) 0.0351(16) Uani 1 1 d . . . . .
H27A H 0.3674 0.5492 0.1192 0.053 Uiso 1 1 calc R U . . .
H27B H 0.3432 0.4626 0.1418 0.053 Uiso 1 1 calc R U . . .
H27C H 0.3692 0.5514 0.1648 0.053 Uiso 1 1 calc R U . . .
C28 C 0.0896(3) 1.1204(5) 0.15371(18) 0.0401(17) Uani 1 1 d . . . . .
C29 C 0.0284(3) 1.1601(4) 0.1608(2) 0.079(3) Uani 1 1 d . . . . .
H29A H 0.0336 1.2204 0.1733 0.119 Uiso 1 1 calc R U . . .
H29B H 0.0077 1.1180 0.1773 0.119 Uiso 1 1 calc R U . . .
H29C H 0.0044 1.1674 0.1364 0.119 Uiso 1 1 calc R U . . .
C30 C 0.3557(2) 0.8327(4) 0.13383(14) 0.0244(14) Uani 1 1 d . . . . .
H30A H 0.3906 0.8351 0.1530 0.029 Uiso 1 1 calc R U . . .
H30B H 0.3556 0.7716 0.1212 0.029 Uiso 1 1 calc R U . . .
C31 C 0.2983(2) 0.8445(4) 0.15334(13) 0.0190(13) Uani 1 1 d . . . . .
H31A H 0.2928 0.7910 0.1703 0.023 Uiso 1 1 calc R U . . .
H31B H 0.3009 0.9012 0.1692 0.023 Uiso 1 1 calc R U . . .
C32 C 0.3745(2) 0.9954(4) 0.12440(15) 0.0248(14) Uani 1 1 d . . . . .
H32A H 0.4186 1.0043 0.1278 0.030 Uiso 1 1 calc R U . . .
H32B H 0.3590 0.9942 0.1500 0.030 Uiso 1 1 calc R U . . .
C33 C 0.3467(2) 1.0748(3) 0.10213(14) 0.0202(13) Uani 1 1 d . . . . .
H33A H 0.3503 1.1319 0.1177 0.024 Uiso 1 1 calc R U . . .
H33B H 0.3681 1.0848 0.0788 0.024 Uiso 1 1 calc R U . . .
C34 C 0.4088(2) 0.8848(4) 0.08014(15) 0.0287(15) Uani 1 1 d . . . . .
H34A H 0.4461 0.8689 0.0959 0.034 Uiso 1 1 calc R U . . .
H34B H 0.4172 0.9404 0.0650 0.034 Uiso 1 1 calc R U . . .
C35 C 0.3926(2) 0.8062(4) 0.05348(13) 0.0211(13) Uani 1 1 d . . . . .
H35A H 0.4228 0.8016 0.0343 0.025 Uiso 1 1 calc R U . . .
H35B H 0.3934 0.7475 0.0680 0.025 Uiso 1 1 calc R U . . .
C36 C 0.2360(2) 1.1116(3) 0.01335(15) 0.0237(14) Uani 1 1 d . . . . .
H36A H 0.2340 1.1409 0.0387 0.028 Uiso 1 1 calc R U . . .
H36B H 0.2173 1.1543 -0.0061 0.028 Uiso 1 1 calc R U . . .
C37 C 0.3013(2) 1.0954(4) 0.00585(14) 0.0222(13) Uani 1 1 d . . . . .
H37A H 0.3055 1.0979 -0.0219 0.027 Uiso 1 1 calc R U . . .
H37B H 0.3265 1.1452 0.0181 0.027 Uiso 1 1 calc R U . . .
C38 C 0.1418(2) 1.0378(4) 0.02591(14) 0.0254(14) Uani 1 1 d . . . . .
H38A H 0.1156 0.9861 0.0165 0.030 Uiso 1 1 calc R U . . .
H38B H 0.1245 1.0956 0.0147 0.030 Uiso 1 1 calc R U . . .
C39 C 0.1412(2) 1.0429(3) 0.06819(13) 0.0198(13) Uani 1 1 d . . . . .
H39A H 0.1625 1.0995 0.0777 0.024 Uiso 1 1 calc R U . . .
H39B H 0.0992 1.0463 0.0753 0.024 Uiso 1 1 calc R U . . .
C40 C 0.1981(2) 0.9869(4) -0.02680(14) 0.0226(13) Uani 1 1 d . . . . .
H40A H 0.2367 0.9984 -0.0381 0.027 Uiso 1 1 calc R U . . .
H40B H 0.1663 1.0208 -0.0423 0.027 Uiso 1 1 calc R U . . .
C41 C 0.1846(2) 0.8861(3) -0.02886(13) 0.0164(12) Uani 1 1 d . . . . .
H41A H 0.1418 0.8756 -0.0246 0.020 Uiso 1 1 calc R U . . .
H41B H 0.1917 0.8624 -0.0545 0.020 Uiso 1 1 calc R U . . .
C42 C 0.2443(3) 0.2989(5) 0.1247(2) 0.059(2) Uani 1 1 d . . . . .
H42A H 0.2569 0.2590 0.1464 0.089 Uiso 1 1 calc R U . . .
H42B H 0.2076 0.2739 0.1114 0.089 Uiso 1 1 calc R U . . .
H42C H 0.2364 0.3614 0.1339 0.089 Uiso 1 1 calc R U . . .
C43 C 0.2922(3) 0.3024(4) 0.0984(2) 0.0461(19) Uani 1 1 d . . . . .
C46 C 0.9803(3) 0.9326(4) 0.11345(17) 0.0461(18) Uani 1 1 d . . . . .
H46A H 0.9470 0.8882 0.1101 0.069 Uiso 1 1 calc R U . . .
H46B H 0.9794 0.9631 0.1383 0.069 Uiso 1 1 calc R U . . .
H46C H 1.0186 0.9000 0.1122 0.069 Uiso 1 1 calc R U . . .
C47 C 0.9740(3) 1.0011(5) 0.0835(2) 0.0453(18) Uani 1 1 d . . . . .
Dy1 Dy 0.25955(2) 0.90896(2) 0.06045(2) 0.01283(8) Uani 1 1 d . . . . .
Mn1 Mn 0.17086(3) 0.95091(5) 0.14015(2) 0.01721(19) Uani 1 1 d . . . . .
Mn2 Mn 0.15125(3) 0.56514(5) 0.15507(2) 0.01623(19) Uani 1 1 d . . . . .
Mn3 Mn 0.20163(3) 0.73770(5) 0.11280(2) 0.01280(18) Uani 1 1 d . . . . .
Mn4 Mn 0.18727(3) 0.72183(5) 0.01694(2) 0.01269(18) Uani 1 1 d . . . . .
N1 N 0.17994(17) 0.9165(3) 0.19700(11) 0.0192(10) Uani 1 1 d . . . . .
N2 N 0.06843(17) 0.6437(3) 0.16973(11) 0.0192(10) Uani 1 1 d . . . . .
N3 N 0.10834(17) 0.4710(3) 0.10497(12) 0.0194(10) Uani 1 1 d . . . . .
N4 N 0.08410(17) 0.7438(3) 0.03148(11) 0.0161(10) Uani 1 1 d . . . . .
N5 N 0.36131(16) 0.9064(3) 0.10526(11) 0.0151(9) Uani 1 1 d . . . . .
N6 N 0.20220(16) 1.0243(3) 0.01231(11) 0.0149(10) Uani 1 1 d . . . . .
N7 N 0.3306(3) 0.3066(4) 0.0793(2) 0.069(2) Uani 1 1 d . . . . .
N9 N 0.9686(3) 1.0544(5) 0.05999(18) 0.071(2) Uani 1 1 d . . . . .
O1 O 0.12776(13) 0.8365(2) 0.13755(9) 0.0159(8) Uani 1 1 d . . . . .
O2 O 0.17940(13) 0.7128(2) 0.16430(8) 0.0135(8) Uani 1 1 d . . . . .
O3 O 0.12565(18) 0.4563(3) 0.19198(11) 0.0371(10) Uani 1 1 d . . . . .
O4 O 0.16043(18) 0.5621(3) 0.23292(11) 0.0444(11) Uani 1 1 d . . . . .
O5 O 0.09267(15) 1.0334(3) 0.14959(10) 0.0291(9) Uani 1 1 d . . . . .
O6 O 0.13248(19) 1.1752(3) 0.15225(13) 0.0555(13) Uani 1 1 d . . . . .
O7 O 0.22207(14) 1.0539(2) 0.14892(9) 0.0214(8) Uani 1 1 d . . . . .
H7A H 0.1955 1.0938 0.1533 0.026 Uiso 1 1 d R U . . .
O8 O 0.24286(14) 0.5267(2) 0.15266(9) 0.0229(9) Uani 1 1 d . . . . .
O9 O 0.27866(14) 0.6502(2) 0.12346(9) 0.0192(8) Uani 1 1 d . . . . .
O10 O 0.14866(13) 0.6373(2) 0.10026(8) 0.0146(8) Uani 1 1 d . . . . .
O11 O 0.16220(13) 0.6051(2) 0.03651(8) 0.0137(8) Uani 1 1 d . . . . .
O13 O 0.24822(13) 0.8514(2) 0.12566(8) 0.0142(8) Uani 1 1 d . . . . .
O14 O 0.28489(14) 1.0554(2) 0.09189(9) 0.0181(8) Uani 1 1 d . . . . .
H14A H 0.2673 1.0562 0.1125 0.022 Uiso 1 1 d R U . . .
O15 O 0.33463(13) 0.8194(2) 0.03468(8) 0.0145(8) Uani 1 1 d . . . . .
O16 O 0.32183(14) 1.0082(2) 0.02032(9) 0.0179(8) Uani 1 1 d . . . . .
H16A H 0.3387 0.9768 0.0037 0.022 Uiso 1 1 d R U . . .
O17 O 0.16977(13) 0.9640(2) 0.08511(9) 0.0167(8) Uani 1 1 d . . . . .
O18 O 0.22199(13) 0.8373(2) -0.00064(8) 0.0121(8) Uani 1 1 d . . . . .
O19 O 0.21356(13) 0.7690(2) 0.06370(8) 0.0139(8) Uani 1 1 d . . . . .
O20 O 0.18083(15) 0.6326(3) 0.30614(10) 0.0410(11) Uani 1 1 d . . . . .
H20A H 0.1766 0.6089 0.2840 0.049 Uiso 1 1 d R U . . .
H20B H 0.2106 0.6068 0.3185 0.049 Uiso 1 1 d R U . . .
C44A C 0.3203(8) 0.7718(11) 0.2925(4) 0.028(4) Uani 0.302(7) 1 d D U P A 1
H44A H 0.2881 0.8154 0.2973 0.042 Uiso 0.302(7) 1 calc R U P A 1
H44B H 0.3582 0.8055 0.2914 0.042 Uiso 0.302(7) 1 calc R U P A 1
H44C H 0.3244 0.7262 0.3132 0.042 Uiso 0.302(7) 1 calc R U P A 1
C45A C 0.3049(9) 0.7225(14) 0.2548(5) 0.028(4) Uani 0.302(7) 1 d D U P A 1
N8A N 0.2887(7) 0.6793(11) 0.2282(4) 0.028(4) Uani 0.302(7) 1 d D U P A 1
C44B C 0.3010(6) 0.7039(15) 0.2450(5) 0.146(4) Uani 0.698(7) 1 d D U P A 2
H44D H 0.2716 0.6738 0.2269 0.219 Uiso 0.698(7) 1 calc R U P A 2
H44E H 0.2941 0.7709 0.2445 0.219 Uiso 0.698(7) 1 calc R U P A 2
H44F H 0.2964 0.6804 0.2708 0.219 Uiso 0.698(7) 1 calc R U P A 2
C45B C 0.3643(6) 0.6834(12) 0.2340(5) 0.146(4) Uani 0.698(7) 1 d D U P A 2
N8B N 0.4096(6) 0.6603(10) 0.2284(4) 0.146(4) Uani 0.698(7) 1 d D U P A 2

loop_
_atom_site_aniso_label
_atom_site_aniso_U_11
_atom_site_aniso_U_22
_atom_site_aniso_U_33
_atom_site_aniso_U_23
_atom_site_aniso_U_13
_atom_site_aniso_U_12
C1 0.030(3) 0.027(4) 0.024(3) -0.007(3) 0.009(3) -0.012(3)
C2 0.036(4) 0.035(4) 0.021(3) -0.017(3) 0.005(3) -0.010(3)
C3 0.039(4) 0.037(4) 0.013(3) -0.003(3) 0.007(3) 0.000(3)
C4 0.032(3) 0.020(3) 0.020(3) 0.001(3) 0.006(3) -0.001(3)
C5 0.015(3) 0.016(3) 0.014(3) -0.005(2) 0.002(2) 0.001(2)
C6 0.017(3) 0.016(3) 0.012(3) 0.000(2) 0.003(2) -0.002(2)
C7 0.017(3) 0.023(3) 0.007(3) 0.002(2) 0.004(2) -0.002(3)
C8 0.027(3) 0.025(4) 0.038(4) -0.002(3) 0.010(3) -0.001(3)
C9 0.019(3) 0.038(4) 0.055(4) -0.001(3) 0.017(3) 0.005(3)
C10 0.021(3) 0.043(4) 0.035(4) 0.001(3) 0.009(3) -0.015(3)
C11 0.029(3) 0.026(4) 0.028(3) 0.000(3) 0.002(3) -0.015(3)
C12 0.032(3) 0.021(4) 0.021(3) 0.003(3) 0.006(3) 0.001(3)
C13 0.031(3) 0.011(3) 0.044(4) -0.003(3) 0.007(3) -0.006(3)
C14 0.029(3) 0.029(4) 0.028(4) -0.012(3) 0.010(3) -0.013(3)
C15 0.024(3) 0.022(3) 0.015(3) -0.004(3) 0.006(2) -0.005(3)
C16 0.020(3) 0.018(3) 0.012(3) -0.002(2) 0.002(2) 0.001(2)
C17 0.014(3) 0.018(3) 0.010(3) -0.002(2) 0.001(2) -0.009(2)
C18 0.023(3) 0.010(3) 0.007(3) -0.003(2) 0.001(2) -0.005(2)
C19 0.018(3) 0.032(4) 0.027(3) 0.005(3) 0.008(3) -0.002(3)
C20 0.016(3) 0.038(4) 0.039(4) -0.002(3) 0.009(3) 0.006(3)
C22 0.018(3) 0.032(4) 0.030(3) -0.002(3) -0.005(3) 0.007(3)
C23 0.029(3) 0.016(3) 0.017(3) -0.001(2) 0.004(3) 0.003(3)
C24 0.040(4) 0.035(4) 0.030(4) 0.013(3) 0.004(3) 0.009(3)
C25 0.123(7) 0.054(5) 0.034(4) 0.010(4) 0.026(4) -0.016(5)
C26 0.018(3) 0.018(4) 0.015(3) -0.004(3) -0.002(2) 0.006(3)
C27 0.025(3) 0.037(4) 0.044(4) 0.015(3) 0.006(3) 0.010(3)
C28 0.058(5) 0.026(4) 0.040(4) 0.005(3) 0.030(3) 0.008(3)
C29 0.072(5) 0.028(4) 0.147(8) 0.007(5) 0.067(5) 0.020(4)
C30 0.021(3) 0.030(4) 0.021(3) 0.005(3) -0.002(2) -0.003(3)
C31 0.028(3) 0.018(3) 0.011(3) 0.001(2) -0.001(2) -0.006(3)
C32 0.017(3) 0.027(4) 0.029(3) -0.003(3) -0.001(3) -0.001(3)
C33 0.025(3) 0.018(3) 0.017(3) -0.003(2) 0.004(2) -0.008(3)
C34 0.016(3) 0.046(4) 0.024(3) -0.007(3) -0.004(2) -0.002(3)
C35 0.012(3) 0.041(4) 0.010(3) -0.005(3) -0.003(2) 0.006(3)
C36 0.031(3) 0.013(3) 0.026(3) 0.003(2) -0.002(3) -0.001(2)
C37 0.026(3) 0.021(3) 0.020(3) -0.002(3) 0.006(2) -0.006(3)
C38 0.024(3) 0.024(3) 0.028(3) 0.008(3) 0.000(3) 0.007(3)
C39 0.024(3) 0.016(3) 0.020(3) -0.003(3) 0.003(2) 0.003(3)
C40 0.022(3) 0.028(4) 0.017(3) 0.005(3) -0.003(2) 0.002(3)
C41 0.017(3) 0.019(3) 0.013(3) 0.002(2) -0.002(2) -0.002(2)
C42 0.044(4) 0.043(5) 0.092(6) -0.006(4) 0.013(4) -0.009(4)
C43 0.044(4) 0.025(4) 0.069(6) 0.016(4) -0.001(4) 0.002(3)
C46 0.040(4) 0.053(5) 0.044(4) -0.002(4) -0.002(3) 0.004(3)
C47 0.034(4) 0.060(5) 0.041(5) 0.001(4) -0.001(3) 0.011(4)
Dy1 0.01381(13) 0.01312(14) 0.01151(13) 0.00007(12) 0.00055(9) -0.00127(12)
Mn1 0.0203(4) 0.0160(5) 0.0158(4) -0.0003(4) 0.0040(3) -0.0029(4)
Mn2 0.0203(4) 0.0155(5) 0.0128(4) 0.0022(3) 0.0006(3) -0.0020(3)
Mn3 0.0156(4) 0.0135(4) 0.0092(4) -0.0002(3) 0.0005(3) -0.0025(3)
Mn4 0.0140(4) 0.0147(5) 0.0092(4) 0.0000(3) 0.0001(3) -0.0023(3)
N1 0.020(2) 0.023(3) 0.015(2) -0.008(2) 0.0059(19) -0.006(2)
N2 0.019(2) 0.025(3) 0.013(2) 0.000(2) 0.0009(19) -0.011(2)
N3 0.018(2) 0.016(3) 0.024(3) 0.001(2) 0.002(2) -0.005(2)
N4 0.017(2) 0.018(3) 0.013(2) 0.000(2) -0.0030(19) 0.001(2)
N5 0.017(2) 0.015(2) 0.013(2) -0.005(2) 0.0026(18) -0.003(2)
N6 0.019(2) 0.013(2) 0.012(2) 0.0034(19) 0.0012(19) -0.0022(19)
N7 0.066(4) 0.044(4) 0.100(6) 0.027(4) 0.024(4) 0.017(3)
N9 0.051(4) 0.099(6) 0.061(5) 0.030(4) 0.004(3) 0.019(4)
O1 0.0173(18) 0.017(2) 0.0135(19) 0.0045(16) 0.0015(15) -0.0001(15)
O2 0.0152(18) 0.014(2) 0.0111(18) -0.0014(15) 0.0008(14) 0.0016(15)
O3 0.063(3) 0.030(2) 0.020(2) 0.004(2) 0.012(2) -0.006(2)
O4 0.048(3) 0.039(3) 0.044(3) 0.009(2) -0.009(2) -0.003(2)
O5 0.028(2) 0.020(2) 0.041(3) 0.0001(19) 0.0136(18) 0.0014(18)
O6 0.060(3) 0.021(3) 0.091(4) -0.005(3) 0.043(3) -0.003(2)
O7 0.026(2) 0.017(2) 0.023(2) -0.0027(17) 0.0108(16) -0.0041(16)
O8 0.022(2) 0.022(2) 0.024(2) 0.0100(18) 0.0021(17) 0.0016(17)
O9 0.0202(19) 0.015(2) 0.022(2) 0.0039(17) 0.0026(16) 0.0027(16)
O10 0.0187(18) 0.016(2) 0.0083(18) 0.0033(15) -0.0035(15) -0.0048(15)
O11 0.0133(17) 0.014(2) 0.0139(18) 0.0004(16) 0.0019(15) -0.0038(15)
O13 0.0148(18) 0.019(2) 0.0081(18) -0.0008(15) -0.0043(14) -0.0016(15)
O14 0.0218(19) 0.019(2) 0.0132(19) -0.0002(16) 0.0023(16) -0.0028(16)
O15 0.0131(17) 0.019(2) 0.0112(18) -0.0020(16) -0.0022(15) 0.0014(15)
O16 0.026(2) 0.013(2) 0.016(2) -0.0015(16) 0.0069(16) 0.0016(16)
O17 0.0190(18) 0.014(2) 0.0172(19) 0.0045(16) 0.0002(15) 0.0017(16)
O18 0.0127(17) 0.014(2) 0.0088(18) 0.0044(15) -0.0029(14) -0.0008(15)
O19 0.0172(18) 0.017(2) 0.0077(18) 0.0021(15) 0.0017(14) -0.0050(15)
O20 0.036(2) 0.053(3) 0.034(2) 0.007(2) 0.0018(19) 0.013(2)
C44A 0.038(6) 0.020(6) 0.024(6) 0.012(4) 0.000(5) 0.009(4)
C45A 0.038(6) 0.020(6) 0.024(6) 0.012(4) 0.000(5) 0.009(4)
N8A 0.038(6) 0.020(6) 0.024(6) 0.012(4) 0.000(5) 0.009(4)
C44B 0.144(7) 0.145(6) 0.157(6) -0.024(5) 0.060(6) -0.018(6)
C45B 0.144(7) 0.145(6) 0.157(6) -0.024(5) 0.060(6) -0.018(6)
N8B 0.144(7) 0.145(6) 0.157(6) -0.024(5) 0.060(6) -0.018(6)

loop_
_atom_type_symbol
_atom_type_description
_atom_type_scat_dispersion_real
_atom_type_scat_dispersion_imag
_atom_type_scat_source
C C 0.0033 0.0016 'International Tables Vol C Tables 4.2.6.8 and 6.1.1.4'
H H 0.0000 0.0000 'International Tables Vol C Tables 4.2.6.8 and 6.1.1.4'
N N 0.0061 0.0033 'International Tables Vol C Tables 4.2.6.8 and 6.1.1.4'
O O 0.0106 0.0060 'International Tables Vol C Tables 4.2.6.8 and 6.1.1.4'
Mn Mn 0.3368 0.7283 'International Tables Vol C Tables 4.2.6.8 and 6.1.1.4'
Dy Dy -0.1892 4.4098 'International Tables Vol C Tables 4.2.6.8 and 6.1.1.4'

loop_
_geom_angle_atom_site_label_1
_geom_angle_atom_site_label_2
_geom_angle_atom_site_label_3
_geom_angle
_geom_angle_site_symmetry_1
_geom_angle_site_symmetry_3
N1 C1 C2 122.6(5) . .
N1 C1 H1 118.7 . .
C2 C1 H1 118.7 . .
C3 C2 C1 118.4(5) . .
C3 C2 H2 120.8 . .
C1 C2 H2 120.8 . .
C2 C3 C4 119.4(5) . .
C2 C3 H3 120.3 . .
C4 C3 H3 120.3 . .
C3 C4 C5 119.0(5) . .
C3 C4 H4 120.5 . .
C5 C4 H4 120.5 . .
N1 C5 C4 121.6(4) . .
N1 C5 C6 114.5(4) . .
C4 C5 C6 123.8(5) . .
O1 C6 O2 109.0(4) . .
O1 C6 C5 110.4(4) . .
O2 C6 C5 106.1(4) . .
O1 C6 C7 108.4(4) . .
O2 C6 C7 112.7(4) . .
C5 C6 C7 110.3(4) . .
N2 C7 C8 121.7(5) . .
N2 C7 C6 117.6(4) . .
C8 C7 C6 120.7(5) . .
C9 C8 C7 119.7(5) . .
C9 C8 H8 120.1 . .
C7 C8 H8 120.1 . .
C10 C9 C8 118.6(5) . .
C10 C9 H9 120.7 . .
C8 C9 H9 120.7 . .
C9 C10 C11 119.5(5) . .
C9 C10 H10 120.2 . .
C11 C10 H10 120.2 . .
N2 C11 C10 122.9(5) . .
N2 C11 H11 118.6 . .
C10 C11 H11 118.6 . .
N3 C12 C13 123.4(5) . .
N3 C12 H12 118.3 . .
C13 C12 H12 118.3 . .
C14 C13 C12 118.3(5) . .
C14 C13 H13 120.9 . .
C12 C13 H13 120.9 . .
C13 C14 C15 119.3(5) . .
C13 C14 H14 120.4 . .
C15 C14 H14 120.4 . .
C14 C15 C16 119.3(5) . .
C14 C15 H15 120.4 . .
C16 C15 H15 120.4 . .
N3 C16 C15 121.7(5) . .
N3 C16 C17 117.9(4) . .
C15 C16 C17 120.3(4) . .
O11 C17 O10 113.1(3) . .
O11 C17 C16 108.6(4) . .
O10 C17 C16 107.7(4) . .
O11 C17 C18 109.7(4) . .
O10 C17 C18 105.7(4) . .
C16 C17 C18 112.0(4) . .
N4 C18 C19 122.1(5) . .
N4 C18 C17 115.7(4) . .
C19 C18 C17 122.1(4) . .
C20 C19 C18 119.4(5) . .
C20 C19 H19 120.3 . .
C18 C19 H19 120.3 . .
C19 C20 C22 118.4(5) . .
C19 C20 H20 120.8 . .
C22 C20 H20 120.8 . .
C23 C22 C20 119.0(5) . .
C23 C22 H22 120.5 . .
C20 C22 H22 120.5 . .
N4 C23 C22 123.8(5) . .
N4 C23 H23 118.1 . .
C22 C23 H23 118.1 . .
O4 C24 O3 123.4(6) . .
O4 C24 C25 119.1(6) . .
O3 C24 C25 117.4(6) . .
C24 C25 H25A 109.5 . .
C24 C25 H25B 109.5 . .
H25A C25 H25B 109.5 . .
C24 C25 H25C 109.5 . .
H25A C25 H25C 109.5 . .
H25B C25 H25C 109.5 . .
O9 C26 O8 125.6(4) . .
O9 C26 C27 116.6(5) . .
O8 C26 C27 117.8(5) . .
C26 C27 H27A 109.5 . .
C26 C27 H27B 109.5 . .
H27A C27 H27B 109.5 . .
C26 C27 H27C 109.5 . .
H27A C27 H27C 109.5 . .
H27B C27 H27C 109.5 . .
O6 C28 O5 125.3(6) . .
O6 C28 C29 118.0(6) . .
O5 C28 C29 116.8(6) . .
C28 C29 H29A 109.5 . .
C28 C29 H29B 109.5 . .
H29A C29 H29B 109.5 . .
C28 C29 H29C 109.5 . .
H29A C29 H29C 109.5 . .
H29B C29 H29C 109.5 . .
N5 C30 C31 110.4(4) . .
N5 C30 H30A 109.6 . .
C31 C30 H30A 109.6 . .
N5 C30 H30B 109.6 . .
C31 C30 H30B 109.6 . .
H30A C30 H30B 108.1 . .
O13 C31 C30 110.1(4) . .
O13 C31 H31A 109.6 . .
C30 C31 H31A 109.6 . .
O13 C31 H31B 109.6 . .
C30 C31 H31B 109.6 . .
H31A C31 H31B 108.2 . .
N5 C32 C33 111.8(4) . .
N5 C32 H32A 109.3 . .
C33 C32 H32A 109.3 . .
N5 C32 H32B 109.3 . .
C33 C32 H32B 109.3 . .
H32A C32 H32B 107.9 . .
O14 C33 C32 109.5(4) . .
O14 C33 H33A 109.8 . .
C32 C33 H33A 109.8 . .
O14 C33 H33B 109.8 . .
C32 C33 H33B 109.8 . .
H33A C33 H33B 108.2 . .
N5 C34 C35 112.9(4) . .
N5 C34 H34A 109.0 . .
C35 C34 H34A 109.0 . .
N5 C34 H34B 109.0 . .
C35 C34 H34B 109.0 . .
H34A C34 H34B 107.8 . .
O15 C35 C34 110.8(4) . .
O15 C35 H35A 109.5 . .
C34 C35 H35A 109.5 . .
O15 C35 H35B 109.5 . .
C34 C35 H35B 109.5 . .
H35A C35 H35B 108.1 . .
N6 C36 C37 111.1(4) . .
N6 C36 H36A 109.4 . .
C37 C36 H36A 109.4 . .
N6 C36 H36B 109.4 . .
C37 C36 H36B 109.4 . .
H36A C36 H36B 108.0 . .
O16 C37 C36 111.1(4) . .
O16 C37 H37A 109.4 . .
C36 C37 H37A 109.4 . .
O16 C37 H37B 109.4 . .
C36 C37 H37B 109.4 . .
H37A C37 H37B 108.0 . .
N6 C38 C39 114.2(4) . .
N6 C38 H38A 108.7 . .
C39 C38 H38A 108.7 . .
N6 C38 H38B 108.7 . .
C39 C38 H38B 108.7 . .
H38A C38 H38B 107.6 . .
O17 C39 C38 109.9(4) . .
O17 C39 H39A 109.7 . .
C38 C39 H39A 109.7 . .
O17 C39 H39B 109.7 . .
C38 C39 H39B 109.7 . .
H39A C39 H39B 108.2 . .
N6 C40 C41 113.7(4) . .
N6 C40 H40A 108.8 . .
C41 C40 H40A 108.8 . .
N6 C40 H40B 108.8 . .
C41 C40 H40B 108.8 . .
H40A C40 H40B 107.7 . .
O18 C41 C40 110.1(4) . .
O18 C41 H41A 109.6 . .
C40 C41 H41A 109.6 . .
O18 C41 H41B 109.6 . .
C40 C41 H41B 109.6 . .
H41A C41 H41B 108.1 . .
C43 C42 H42A 109.5 . .
C43 C42 H42B 109.5 . .
H42A C42 H42B 109.5 . .
C43 C42 H42C 109.5 . .
H42A C42 H42C 109.5 . .
H42B C42 H42C 109.5 . .
N7 C43 C42 177.3(8) . .
C47 C46 H46A 109.5 . .
C47 C46 H46B 109.5 . .
H46A C46 H46B 109.5 . .
C47 C46 H46C 109.5 . .
H46A C46 H46C 109.5 . .
H46B C46 H46C 109.5 . .
N9 C47 C46 179.4(8) . .
O19 Dy1 O15 82.35(11) . .
O19 Dy1 O17 83.32(11) . .
O15 Dy1 O17 165.51(11) . .
O19 Dy1 O14 147.15(11) . .
O15 Dy1 O14 120.43(10) . .
O17 Dy1 O14 73.50(11) . .
O19 Dy1 O13 64.83(10) . .
O15 Dy1 O13 107.42(10) . .
O17 Dy1 O13 67.95(10) . .
O14 Dy1 O13 84.74(10) . .
O19 Dy1 O18 63.09(10) . .
O15 Dy1 O18 68.74(10) . .
O17 Dy1 O18 102.67(10) . .
O14 Dy1 O18 144.13(10) . .
O13 Dy1 O18 127.82(10) . .
O19 Dy1 O16 143.97(10) . .
O15 Dy1 O16 69.87(11) . .
O17 Dy1 O16 122.20(10) . .
O14 Dy1 O16 68.85(10) . .
O13 Dy1 O16 144.74(10) . .
O18 Dy1 O16 85.15(10) . .
O19 Dy1 N6 113.39(11) . .
O15 Dy1 N6 115.13(11) . .
O17 Dy1 N6 69.09(11) . .
O14 Dy1 N6 79.96(11) . .
O13 Dy1 N6 136.88(11) . .
O18 Dy1 N6 65.94(11) . .
O16 Dy1 N6 62.52(11) . .
O19 Dy1 N5 108.95(11) . .
O15 Dy1 N5 67.73(11) . .
O17 Dy1 N5 119.45(11) . .
O14 Dy1 N5 65.54(11) . .
O13 Dy1 N5 65.78(11) . .
O18 Dy1 N5 136.43(11) . .
O16 Dy1 N5 81.79(11) . .
N6 Dy1 N5 137.58(12) . .
O19 Dy1 Mn3 29.95(7) . .
O15 Dy1 Mn3 96.87(8) . .
O17 Dy1 Mn3 71.34(8) . .
O14 Dy1 Mn3 118.15(8) . .
O13 Dy1 Mn3 35.05(7) . .
O18 Dy1 Mn3 92.77(7) . .
O16 Dy1 Mn3 166.44(7) . .
N6 Dy1 Mn3 128.54(8) . .
N5 Dy1 Mn3 90.65(9) . .
O19 Dy1 Mn4 29.20(7) . .
O15 Dy1 Mn4 73.68(7) . .
O17 Dy1 Mn4 92.67(8) . .
O14 Dy1 Mn4 165.57(7) . .
O13 Dy1 Mn4 93.98(7) . .
O18 Dy1 Mn4 33.89(7) . .
O16 Dy1 Mn4 117.36(7) . .
N6 Dy1 Mn4 91.41(8) . .
N5 Dy1 Mn4 126.87(9) . .
Mn3 Dy1 Mn4 58.974(17) . .
O19 Dy1 Mn4 75.32(8) . 7_565
O15 Dy1 Mn4 29.70(7) . 7_565
O17 Dy1 Mn4 142.11(7) . 7_565
O14 Dy1 Mn4 136.35(8) . 7_565
O13 Dy1 Mn4 126.14(7) . 7_565
O18 Dy1 Mn4 39.63(7) . 7_565
O16 Dy1 Mn4 69.15(7) . 7_565
N6 Dy1 Mn4 91.05(9) . 7_565
N5 Dy1 Mn4 97.17(8) . 7_565
Mn3 Dy1 Mn4 100.893(18) . 7_565
Mn4 Dy1 Mn4 54.59(2) . 7_565
O7 Mn1 O1 170.42(14) . .
O7 Mn1 O17 92.67(13) . .
O1 Mn1 O17 93.97(13) . .
O7 Mn1 N1 91.11(15) . .
O1 Mn1 N1 81.25(15) . .
O17 Mn1 N1 170.18(15) . .
O7 Mn1 O5 91.41(14) . .
O1 Mn1 O5 94.39(14) . .
O17 Mn1 O5 98.75(13) . .
N1 Mn1 O5 90.20(15) . .
O7 Mn1 O13 94.24(13) . .
O1 Mn1 O13 80.40(12) . .
O17 Mn1 O13 78.13(12) . .
N1 Mn1 O13 92.56(13) . .
O5 Mn1 O13 173.66(12) . .
O7 Mn1 Dy1 84.15(10) . .
O1 Mn1 Dy1 96.98(10) . .
O17 Mn1 Dy1 37.52(9) . .
N1 Mn1 Dy1 134.21(11) . .
O5 Mn1 Dy1 135.30(10) . .
O13 Mn1 Dy1 42.85(7) . .
O7 Mn1 H7A 22.7 . .
O1 Mn1 H7A 161.5 . .
O17 Mn1 H7A 95.9 . .
N1 Mn1 H7A 91.1 . .
O5 Mn1 H7A 68.7 . .
O13 Mn1 H7A 116.9 . .
Dy1 Mn1 H7A 100.4 . .
O8 Mn2 O3 97.71(14) . .
O8 Mn2 O10 92.81(12) . .
O3 Mn2 O10 153.18(13) . .
O8 Mn2 O2 89.77(12) . .
O3 Mn2 O2 134.08(13) . .
O10 Mn2 O2 70.22(11) . .
O8 Mn2 N2 160.94(14) . .
O3 Mn2 N2 88.27(15) . .
O10 Mn2 N2 89.75(13) . .
O2 Mn2 N2 73.34(13) . .
O8 Mn2 N3 98.83(13) . .
O3 Mn2 N3 85.26(15) . .
O10 Mn2 N3 68.73(13) . .
O2 Mn2 N3 138.36(13) . .
N2 Mn2 N3 99.70(14) . .
O8 Mn2 Mn3 79.02(9) . .
O3 Mn2 Mn3 170.51(11) . .
O10 Mn2 Mn3 36.31(8) . .
O2 Mn2 Mn3 37.75(8) . .
N2 Mn2 Mn3 92.15(11) . .
N3 Mn2 Mn3 104.00(10) . .
O19 Mn3 O10 95.93(13) . .
O19 Mn3 O2 172.79(13) . .
O10 Mn3 O2 82.89(13) . .
O19 Mn3 O13 84.14(13) . .
O10 Mn3 O13 173.29(13) . .
O2 Mn3 O13 96.20(12) . .
O19 Mn3 O9 97.93(13) . .
O10 Mn3 O9 93.70(13) . .
O2 Mn3 O9 89.25(13) . .
O13 Mn3 O9 92.94(12) . .
O19 Mn3 O1 110.58(12) . .
O10 Mn3 O1 96.15(12) . .
O2 Mn3 O1 62.62(11) . .
O13 Mn3 O1 77.60(12) . .
O9 Mn3 O1 148.58(12) . .
O19 Mn3 Mn2 136.50(10) . .
O10 Mn3 Mn2 42.96(9) . .
O2 Mn3 Mn2 44.78(9) . .
O13 Mn3 Mn2 138.52(9) . .
O9 Mn3 Mn2 76.15(9) . .
O1 Mn3 Mn2 91.14(8) . .
O19 Mn3 Dy1 38.50(9) . .
O10 Mn3 Dy1 133.28(9) . .
O2 Mn3 Dy1 140.62(9) . .
O13 Mn3 Dy1 45.88(9) . .
O9 Mn3 Dy1 101.06(9) . .
O1 Mn3 Dy1 93.65(8) . .
Mn2 Mn3 Dy1 174.36(3) . .
O19 Mn4 O11 94.97(13) . .
O19 Mn4 O15 174.06(14) . 7_565
O11 Mn4 O15 90.37(13) . 7_565
O19 Mn4 O18 81.95(13) . .
O11 Mn4 O18 173.54(12) . .
O15 Mn4 O18 92.47(13) 7_565 .
O19 Mn4 O18 97.77(12) . 7_565
O11 Mn4 O18 92.81(12) . 7_565
O15 Mn4 O18 79.34(12) 7_565 7_565
O18 Mn4 O18 82.03(12) . 7_565
O19 Mn4 N4 90.25(13) . .
O11 Mn4 N4 74.42(13) . .
O15 Mn4 N4 93.69(13) 7_565 .
O18 Mn4 N4 111.15(13) . .
O18 Mn4 N4 165.52(12) 7_565 .
O19 Mn4 Mn4 90.68(10) . 7_565
O11 Mn4 Mn4 129.65(10) . 7_565
O15 Mn4 Mn4 83.91(9) 7_565 7_565
O18 Mn4 Mn4 45.09(9) . 7_565
O18 Mn4 Mn4 36.94(8) 7_565 7_565
N4 Mn4 Mn4 155.69(10) . 7_565
O19 Mn4 Dy1 37.26(9) . .
O11 Mn4 Dy1 132.01(9) . .
O15 Mn4 Dy1 137.12(10) 7_565 .
O18 Mn4 Dy1 44.69(9) . .
O18 Mn4 Dy1 90.70(8) 7_565 .
N4 Mn4 Dy1 102.87(9) . .
Mn4 Mn4 Dy1 65.00(2) 7_565 .
O19 Mn4 Dy1 140.73(10) . 7_565
O11 Mn4 Dy1 86.08(9) . 7_565
O15 Mn4 Dy1 37.00(9) 7_565 7_565
O18 Mn4 Dy1 92.70(9) . 7_565
O18 Mn4 Dy1 43.07(7) 7_565 7_565
N4 Mn4 Dy1 127.29(9) . 7_565
Mn4 Mn4 Dy1 60.41(2) 7_565 7_565
Dy1 Mn4 Dy1 125.41(2) . 7_565
C5 N1 C1 119.0(4) . .
C5 N1 Mn1 113.7(3) . .
C1 N1 Mn1 127.3(4) . .
C7 N2 C11 117.6(4) . .
C7 N2 Mn2 117.4(3) . .
C11 N2 Mn2 124.9(4) . .
C16 N3 C12 118.1(4) . .
C16 N3 Mn2 117.9(3) . .
C12 N3 Mn2 124.0(3) . .
C18 N4 C23 117.2(4) . .
C18 N4 Mn4 106.7(3) . .
C23 N4 Mn4 136.0(3) . .
C34 N5 C32 109.5(4) . .
C34 N5 C30 111.1(4) . .
C32 N5 C30 110.1(4) . .
C34 N5 Dy1 105.6(3) . .
C32 N5 Dy1 113.0(3) . .
C30 N5 Dy1 107.4(3) . .
C36 N6 C40 109.4(4) . .
C36 N6 C38 110.9(4) . .
C40 N6 C38 111.1(4) . .
C36 N6 Dy1 107.8(3) . .
C40 N6 Dy1 111.1(3) . .
C38 N6 Dy1 106.5(3) . .
C6 O1 Mn1 117.0(3) . .
C6 O1 Mn3 84.6(2) . .
Mn1 O1 Mn3 100.13(13) . .
C6 O2 Mn3 103.7(3) . .
C6 O2 Mn2 118.1(3) . .
Mn3 O2 Mn2 97.47(13) . .
C24 O3 Mn2 105.4(4) . .
C28 O5 Mn1 128.1(4) . .
Mn1 O7 H7A 98.2 . .
C26 O8 Mn2 127.9(3) . .
C26 O9 Mn3 131.3(3) . .
C17 O10 Mn3 131.2(3) . .
C17 O10 Mn2 127.3(3) . .
Mn3 O10 Mn2 100.73(13) . .
C17 O11 Mn4 117.8(3) . .
C31 O13 Mn3 117.9(3) . .
C31 O13 Mn1 116.5(3) . .
Mn3 O13 Mn1 100.28(12) . .
C31 O13 Dy1 121.7(3) . .
Mn3 O13 Dy1 99.07(11) . .
Mn1 O13 Dy1 97.22(11) . .
C33 O14 Dy1 118.1(3) . .
C33 O14 H14A 106.5 . .
Dy1 O14 H14A 107.0 . .
C35 O15 Mn4 123.3(3) . 7_565
C35 O15 Dy1 123.0(3) . .
Mn4 O15 Dy1 113.30(13) 7_565 .
C37 O16 Dy1 122.1(3) . .
C37 O16 H16A 112.0 . .
Dy1 O16 H16A 112.0 . .
C39 O17 Mn1 117.9(3) . .
C39 O17 Dy1 118.7(3) . .
Mn1 O17 Dy1 112.66(13) . .
C41 O18 Mn4 114.6(3) . .
C41 O18 Mn4 119.0(3) . 7_565
Mn4 O18 Mn4 97.97(12) . 7_565
C41 O18 Dy1 122.4(3) . .
Mn4 O18 Dy1 101.42(12) . .
Mn4 O18 Dy1 97.30(10) 7_565 .
Mn3 O19 Mn4 134.17(17) . .
Mn3 O19 Dy1 111.55(14) . .
Mn4 O19 Dy1 113.53(14) . .
H20A O20 H20B 108.5 . .
C45A C44A H44A 109.5 . .
C45A C44A H44B 109.5 . .
H44A C44A H44B 109.5 . .
C45A C44A H44C 109.5 . .
H44A C44A H44C 109.5 . .
H44B C44A H44C 109.5 . .
N8A C45A C44A 172(2) . .
C45B C44B H44D 109.5 . .
C45B C44B H44E 109.5 . .
H44D C44B H44E 109.5 . .
C45B C44B H44F 109.5 . .
H44D C44B H44F 109.5 . .
H44E C44B H44F 109.5 . .
N8B C45B C44B 172(2) . .

loop_
_geom_bond_atom_site_label_1
_geom_bond_atom_site_label_2
_geom_bond_distance
_geom_bond_site_symmetry_2
C1 N1 1.340(6) .
C1 C2 1.376(7) .
C1 H1 0.9500 .
C2 C3 1.375(7) .
C2 H2 0.9500 .
C3 C4 1.383(7) .
C3 H3 0.9500 .
C4 C5 1.384(6) .
C4 H4 0.9500 .
C5 N1 1.336(6) .
C5 C6 1.515(6) .
C6 O1 1.404(5) .
C6 O2 1.407(5) .
C6 C7 1.516(6) .
C7 N2 1.342(6) .
C7 C8 1.387(7) .
C8 C9 1.375(7) .
C8 H8 0.9500 .
C9 C10 1.365(7) .
C9 H9 0.9500 .
C10 C11 1.367(7) .
C10 H10 0.9500 .
C11 N2 1.353(6) .
C11 H11 0.9500 .
C12 N3 1.335(6) .
C12 C13 1.374(7) .
C12 H12 0.9500 .
C13 C14 1.358(7) .
C13 H13 0.9500 .
C14 C15 1.371(7) .
C14 H14 0.9500 .
C15 C16 1.384(6) .
C15 H15 0.9500 .
C16 N3 1.323(6) .
C16 C17 1.525(6) .
C17 O11 1.394(5) .
C17 O10 1.401(5) .
C17 C18 1.535(6) .
C18 N4 1.334(6) .
C18 C19 1.392(6) .
C19 C20 1.364(7) .
C19 H19 0.9500 .
C20 C22 1.379(7) .
C20 H20 0.9500 .
C22 C23 1.358(7) .
C22 H22 0.9500 .
C23 N4 1.338(6) .
C23 H23 0.9500 .
C24 O4 1.245(7) .
C24 O3 1.253(7) .
C24 C25 1.526(8) .
C25 H25A 0.9800 .
C25 H25B 0.9800 .
C25 H25C 0.9800 .
C26 O9 1.254(6) .
C26 O8 1.261(6) .
C26 C27 1.508(7) .
C27 H27A 0.9800 .
C27 H27B 0.9800 .
C27 H27C 0.9800 .
C28 O6 1.246(7) .
C28 O5 1.268(7) .
C28 C29 1.518(8) .
C29 H29A 0.9800 .
C29 H29B 0.9800 .
C29 H29C 0.9800 .
C30 N5 1.476(6) .
C30 C31 1.507(6) .
C30 H30A 0.9900 .
C30 H30B 0.9900 .
C31 O13 1.427(5) .
C31 H31A 0.9900 .
C31 H31B 0.9900 .
C32 N5 1.471(6) .
C32 C33 1.497(6) .
C32 H32A 0.9900 .
C32 H32B 0.9900 .
C33 O14 1.425(5) .
C33 H33A 0.9900 .
C33 H33B 0.9900 .
C34 N5 1.465(6) .
C34 C35 1.499(7) .
C34 H34A 0.9900 .
C34 H34B 0.9900 .
C35 O15 1.419(5) .
C35 H35A 0.9900 .
C35 H35B 0.9900 .
C36 N6 1.468(6) .
C36 C37 1.519(6) .
C36 H36A 0.9900 .
C36 H36B 0.9900 .
C37 O16 1.423(5) .
C37 H37A 0.9900 .
C37 H37B 0.9900 .
C38 N6 1.476(6) .
C38 C39 1.490(6) .
C38 H38A 0.9900 .
C38 H38B 0.9900 .
C39 O17 1.415(5) .
C39 H39A 0.9900 .
C39 H39B 0.9900 .
C40 N6 1.474(6) .
C40 C41 1.489(6) .
C40 H40A 0.9900 .
C40 H40B 0.9900 .
C41 O18 1.431(5) .
C41 H41A 0.9900 .
C41 H41B 0.9900 .
C42 C43 1.468(9) .
C42 H42A 0.9800 .
C42 H42B 0.9800 .
C42 H42C 0.9800 .
C43 N7 1.130(8) .
C46 C47 1.443(9) .
C46 H46A 0.9800 .
C46 H46B 0.9800 .
C46 H46C 0.9800 .
C47 N9 1.130(8) .
Dy1 O19 2.275(3) .
Dy1 O15 2.353(3) .
Dy1 O17 2.379(3) .
Dy1 O14 2.434(3) .
Dy1 O13 2.471(3) .
Dy1 O18 2.472(3) .
Dy1 O16 2.507(3) .
Dy1 N6 2.635(4) .
Dy1 N5 2.660(4) .
Dy1 Mn3 3.3996(8) .
Dy1 Mn4 3.4454(7) .
Dy1 Mn4 3.5909(8) 7_565
Mn1 O7 1.886(3) .
Mn1 O1 1.911(3) .
Mn1 O17 1.943(3) .
Mn1 N1 2.055(4) .
Mn1 O5 2.159(4) .
Mn1 O13 2.333(3) .
Mn1 H7A 2.1774 .
Mn2 O8 2.125(3) .
Mn2 O3 2.145(4) .
Mn2 O10 2.188(3) .
Mn2 O2 2.241(3) .
Mn2 N2 2.261(4) .
Mn2 N3 2.369(4) .
Mn2 Mn3 3.1550(10) .
Mn3 O19 1.825(3) .
Mn3 O10 1.901(3) .
Mn3 O2 1.948(3) .
Mn3 O13 1.977(3) .
Mn3 O9 2.143(3) .
Mn3 O1 2.394(3) .
Mn4 O19 1.834(3) .
Mn4 O11 1.921(3) .
Mn4 O15 1.937(3) 7_565
Mn4 O18 1.960(3) .
Mn4 O18 2.309(3) 7_565
Mn4 N4 2.416(4) .
Mn4 Mn4 3.2294(14) 7_565
Mn4 Dy1 3.5909(8) 7_565
O7 H7A 0.8501 .
O14 H14A 0.8495 .
O15 Mn4 1.937(3) 7_565
O16 H16A 0.8500 .
O18 Mn4 2.309(3) 7_565
O20 H20A 0.8501 .
O20 H20B 0.8498 .
C44A C45A 1.521(8) .
C44A H44A 0.9800 .
C44A H44B 0.9800 .
C44A H44C 0.9800 .
C45A N8A 1.159(8) .
C44B C45B 1.523(8) .
C44B H44D 0.9800 .
C44B H44E 0.9800 .
C44B H44F 0.9800 .
C45B N8B 1.097(8) .
